data_1572327
loop_
_publ_author_name
'Scholes, Abbie M.'
'Kershaw Cook, Laurence J.'
'Szczypi&#x144;ski, Filip T'
'Luzyanin, Konstantin V.'
'Egleston, Benjamin D.'
'Greenaway, Rebecca L.'
'Slater, Anna G.'

_publ_section_title
;
 Dynamic and solid-state behaviour of bromoisotrianglimine.
;
_journal_issue 35
_journal_name_full 'Chemical science'
_journal_page_first 14254
_journal_page_last 14263
_journal_paper_doi 10.1039/d4sc04207g
_journal_volume 15
_journal_year 2024
_chemical_formula_moiety 'C42 H45 Br3 N6, 0.699(C3 H7)'
_chemical_formula_sum 'C44.1 H49.89 Br3 N6'
_chemical_formula_weight 903.67
_space_group_crystal_system monoclinic
_space_group_IT_number 15
_space_group_name_Hall '-I 2ya'
_space_group_name_H-M_alt 'I 1 2/a 1'
_atom_sites_solution_hydrogens geom
_audit_creation_date 2022-11-11
_audit_creation_method
;
Olex2 1.3
(compiled 2020.11.12 svn.r5f609507 for OlexSys, GUI svn.r6408)
;
_audit_update_record
;
2023-12-07 deposited with the CCDC.	2024-07-29 downloaded from the CCDC.
;
_cell_angle_alpha 90
_cell_angle_beta 101.598(4)
_cell_angle_gamma 90
_cell_formula_units_Z 8
_cell_length_a 23.6941(11)
_cell_length_b 14.3036(7)
_cell_length_c 27.0164(13)
_cell_measurement_reflns_used 8883
_cell_measurement_temperature 100.01(10)
_cell_measurement_theta_max 24.5220
_cell_measurement_theta_min 1.5510
_cell_volume 8969.2(8)
_computing_cell_refinement 'CrysAlisPro 1.171.42.49 (Rigaku OD, 2022)'
_computing_data_collection 'CrysAlisPro 1.171.42.49 (Rigaku OD, 2022)'
_computing_data_reduction 'CrysAlisPro 1.171.42.49 (Rigaku OD, 2022)'
_computing_molecular_graphics 'Olex2 1.3 (Dolomanov et al., 2009)'
_computing_publication_material 'Olex2 1.3 (Dolomanov et al., 2009)'
_computing_structure_refinement 'SHELXL 2018/3 (Sheldrick, 2015)'
_computing_structure_solution 'SHELXT 2018/2 (Sheldrick, 2018)'
_diffrn_ambient_environment N~2~
_diffrn_ambient_temperature 100.01(10)
_diffrn_detector 'Hybrid Pixel Array Detector'
_diffrn_detector_area_resol_mean 10.0000
_diffrn_measured_fraction_theta_full 0.996
_diffrn_measured_fraction_theta_max 0.992
_diffrn_measurement_details
;
List of Runs (angles in degrees, time in seconds):

  # Type    Start    End  Width  t~exp~   \w     \q     \k     \f   Frames
#--------------------------------------------------------------------------
  1  \w   -104.00  25.00   1.00  100.00    --  -15.10 -68.00-180.00  129
  2  \w    -55.00  74.00   1.00  100.00    --  -15.10  68.00 150.00  129
  3  \w    -92.00   3.00   1.00  100.00    --  -15.10 -68.00 120.00   95
  4  \w    -41.00  68.00   1.00  100.00    --  -15.10  19.00 -60.00  109
  5  \w    -95.00  -3.00   1.00  100.00    --  -15.10 -68.00  30.00   92
;
_diffrn_measurement_device 'four-circle diffractometer'
_diffrn_measurement_device_type 'XtaLAB AFC12 (RCD3): Kappa single'
_diffrn_measurement_method '\w scans'
_diffrn_orient_matrix_type 'CrysAlisPro convention (1999,Acta A55,543-557)'
_diffrn_orient_matrix_UB_11 0.0016668000
_diffrn_orient_matrix_UB_12 0.0476016000
_diffrn_orient_matrix_UB_13 -0.0069018000
_diffrn_orient_matrix_UB_21 -0.0114279000
_diffrn_orient_matrix_UB_22 -0.0117351000
_diffrn_orient_matrix_UB_23 -0.0255774000
_diffrn_orient_matrix_UB_31 -0.0282853000
_diffrn_orient_matrix_UB_32 0.0074583000
_diffrn_orient_matrix_UB_33 0.0041045000
_diffrn_radiation_monochromator mirror
_diffrn_radiation_probe x-ray
_diffrn_radiation_type MoK\a
_diffrn_radiation_wavelength 0.71073
_diffrn_reflns_av_R_equivalents 0.1108
_diffrn_reflns_av_unetI/netI 0.0985
_diffrn_reflns_Laue_measured_fraction_full 0.996
_diffrn_reflns_Laue_measured_fraction_max 0.992
_diffrn_reflns_limit_h_max 28
_diffrn_reflns_limit_h_min -28
_diffrn_reflns_limit_k_max 17
_diffrn_reflns_limit_k_min -17
_diffrn_reflns_limit_l_max 32
_diffrn_reflns_limit_l_min -32
_diffrn_reflns_number 42323
_diffrn_reflns_point_group_measured_fraction_full 0.996
_diffrn_reflns_point_group_measured_fraction_max 0.992
_diffrn_reflns_theta_full 25.242
_diffrn_reflns_theta_max 25.389
_diffrn_reflns_theta_min 1.539
_diffrn_source 'Rotating-anode X-ray tube'
_diffrn_source_type 'Rigaku 007HF (Mo) X-ray Source'
_exptl_absorpt_coefficient_mu 2.734
_exptl_absorpt_correction_T_max 1.00000
_exptl_absorpt_correction_T_min 0.71685
_exptl_absorpt_correction_type multi-scan
_exptl_absorpt_process_details
;
CrysAlisPro 1.171.42.49 (Rigaku Oxford Diffraction, 2022)
Empirical absorption correction using spherical harmonics,
implemented in SCALE3 ABSPACK scaling algorithm.
;
_exptl_crystal_colour colourless
_exptl_crystal_colour_primary colourless
_exptl_crystal_density_diffrn 1.338
_exptl_crystal_description block
_exptl_crystal_F_000 3692
_exptl_crystal_preparation
'Slow vapour diffusion of n-hexane into an ethylacetate solution of a 1:1 mixture of the [3+3]-RR and [3+3]-SS bromo substituted macryocycles.'
_exptl_crystal_size_max 0.19
_exptl_crystal_size_mid 0.05
_exptl_crystal_size_min 0.03
_refine_diff_density_max 1.589
_refine_diff_density_min -0.937
_refine_diff_density_rms 0.126
_refine_ls_extinction_method none
_refine_ls_goodness_of_fit_ref 1.027
_refine_ls_hydrogen_treatment constr
_refine_ls_matrix_type full
_refine_ls_number_parameters 474
_refine_ls_number_reflns 8202
_refine_ls_number_restraints 2
_refine_ls_restrained_S_all 1.027
_refine_ls_R_factor_all 0.1507
_refine_ls_R_factor_gt 0.0942
_refine_ls_shift/su_max 0.001
_refine_ls_shift/su_mean 0.000
_refine_ls_structure_factor_coef Fsqd
_refine_ls_weighting_details 'w=1/[\s^2^(Fo^2^)+(0.0883P)^2^+157.7715P] where P=(Fo^2^+2Fc^2^)/3'
_refine_ls_weighting_scheme calc
_refine_ls_wR_factor_gt 0.2224
_refine_ls_wR_factor_ref 0.2449
_reflns_Friedel_coverage 0.000
_reflns_number_gt 4889
_reflns_number_total 8202
_reflns_threshold_expression 'I > 2\s(I)'
_twin_special_details
;
Component 2 rotated by 6.9391\% 
around [-0.89 -0.14 0.44] (reciprocal) or [-0.89 -0.40 0.20] (direct)
;
_cod_data_source_file d4sc04207g2.cif
_cod_data_source_block 33-rac_ams330-4_etoachex_100k_v0332_twin1_hklf4
_cod_depositor_comments 'Adding full bibliography for 1572326--1572335.cif.'
_cod_original_formula_sum 'C44.10 H49.89 Br3 N6'
_cod_database_code 1572327
_shelx_shelxl_version_number 2018/3
_chemical_oxdiff_formula 'Br3 C42 H45 N6'
_shelx_space_group_comment
;
The symmetry employed for this shelxl refinement is uniquely defined
by the following loop, which should always be used as a source of
symmetry information in preference to the above space-group names.
They are only intended as comments.
;
_shelx_estimated_absorpt_t_max 0.922
_shelx_estimated_absorpt_t_min 0.625
_olex2_refinement_description
;
1. Fixed Uiso
 At 1.2 times of:
  All C(H) groups, All C(H,H) groups
 At 1.5 times of:
  All C(H,H,H) groups
2. Restrained distances
 C54-C53 = C52-C53
 1.5 with sigma of 0.01
3. Others
 Sof(C54)=Sof(H54A)=Sof(H54B)=Sof(C53)=Sof(H53A)=Sof(H53B)=Sof(C52)=Sof(H52A)=
 Sof(H52B)=Sof(H52C)=FVAR(1)
4.a Ternary CH refined with riding coordinates:
 C11(H11), C45(H45), C28(H28), C10(H10), C27(H27), C44(H44)
4.b Secondary CH2 refined with riding coordinates:
 C13(H13A,H13B), C15(H15A,H15B), C31(H31A,H31B), C12(H12A,H12B), C32(H32A,
 H32B), C48(H48A,H48B), C29(H29A,H29B), C30(H30A,H30B), C47(H47A,H47B),
 C46(H46A,H46B), C14(H14A,H14B), C49(H49A,H49B), C54(H54A,H54B), C53(H53A,H53B)
4.c Aromatic/amide H refined with riding coordinates:
 C5(H5), C34(H34), C39(H39), C17(H17), C8(H8), C20(H20), C24(H24), C3(H3),
 C41(H41), C51(H51), C42(H42), C7(H7), C22(H22), C37(H37), C25(H25)
4.d Idealised Me refined as rotating group:
 C52(H52A,H52B,H52C)
;
_olex2_date_sample_data_collection 2022-02-16
_olex2_submission_original_sample_id 'AMS330-4 EtOAc Hex 100 K'
_olex2_submission_special_instructions 'No special instructions were received'
_oxdiff_exptl_absorpt_empirical_details
;
Empirical correction (ABSPACK) includes:
- Absorption correction using spherical harmonics
- Frame scaling
;
_oxdiff_exptl_absorpt_empirical_full_max 1.260
_oxdiff_exptl_absorpt_empirical_full_min 0.801
_oxdiff_twin_integration_method simultaneous
_oxdiff_twin_items 2

loop_
_space_group_symop_operation_xyz
'x, y, z'
'-x+1/2, y, -z'
'x+1/2, y+1/2, z+1/2'
'-x+1, y+1/2, -z+1/2'
'-x, -y, -z'
'x-1/2, -y, z'
'-x+1/2, -y+1/2, -z+1/2'
'x, -y+1/2, z+1/2'

loop_
_atom_site_label
_atom_site_type_symbol
_atom_site_fract_x
_atom_site_fract_y
_atom_site_fract_z
_atom_site_U_iso_or_equiv
_atom_site_adp_type
_atom_site_occupancy
_atom_site_site_symmetry_order
_atom_site_calc_flag
_atom_site_refinement_flags_posn
_atom_site_refinement_flags_adp
_atom_site_refinement_flags_occupancy
_atom_site_disorder_assembly
_atom_site_disorder_group
Br18 Br 0.84533(4) 0.60510(7) 0.55314(4) 0.0517(3) Uani 1 1 d . . . . .
Br35 Br 0.67513(5) 0.93277(8) 0.40039(4) 0.0540(3) Uani 1 1 d . . . . .
Br1 Br 0.69438(5) 0.40772(10) 0.27860(4) 0.0659(4) Uani 1 1 d . . . . .
N16 N 0.6928(3) 0.3216(5) 0.5723(3) 0.0351(18) Uani 1 1 d . . . . .
N50 N 0.4752(3) 0.4864(5) 0.2995(3) 0.0381(18) Uani 1 1 d . . . . .
N33 N 0.5518(3) 0.8551(5) 0.5452(3) 0.0365(17) Uani 1 1 d . . . . .
N43 N 0.4495(3) 0.6718(5) 0.3300(3) 0.0391(19) Uani 1 1 d . . . . .
N26 N 0.6098(3) 0.7350(5) 0.6218(3) 0.0387(18) Uani 1 1 d . . . . .
N9 N 0.6274(3) 0.2397(5) 0.4817(3) 0.0351(17) Uani 1 1 d . . . . .
C4 C 0.6307(4) 0.3171(6) 0.4020(3) 0.034(2) Uani 1 1 d . . . . .
C5 C 0.5752(4) 0.3538(6) 0.3932(3) 0.033(2) Uani 1 1 d . . . . .
H5 H 0.551629 0.344618 0.417321 0.040 Uiso 1 1 calc R U . . .
C34 C 0.5275(4) 0.8043(6) 0.5095(3) 0.035(2) Uani 1 1 d . . . . .
H34 H 0.497856 0.762756 0.514476 0.042 Uiso 1 1 calc R U . . .
C39 C 0.5126(4) 0.7629(6) 0.4173(3) 0.035(2) Uani 1 1 d . . . . .
H39 H 0.479758 0.727667 0.421020 0.042 Uiso 1 1 calc R U . . .
C17 C 0.6666(4) 0.3967(6) 0.5798(3) 0.035(2) Uani 1 1 d . . . . .
H17 H 0.628439 0.392598 0.585484 0.042 Uiso 1 1 calc R U . . .
C8 C 0.6555(3) 0.2631(6) 0.4478(3) 0.0294(19) Uani 1 1 d . . . . .
H8 H 0.694770 0.244601 0.452422 0.035 Uiso 1 1 calc R U . . .
C20 C 0.7425(4) 0.6668(7) 0.5819(3) 0.041(2) Uani 1 1 d . . . . .
H20 H 0.759684 0.726994 0.582902 0.050 Uiso 1 1 calc R U . . .
C19 C 0.7707(4) 0.5905(7) 0.5682(3) 0.042(2) Uani 1 1 d . . . . .
C24 C 0.7477(4) 0.5017(6) 0.5671(3) 0.034(2) Uani 1 1 d . . . . .
H24 H 0.768137 0.449465 0.557957 0.041 Uiso 1 1 calc R U . . .
C21 C 0.6885(4) 0.6563(6) 0.5944(3) 0.037(2) Uani 1 1 d . . . . .
C11 C 0.6613(4) 0.2336(6) 0.5735(3) 0.036(2) Uani 1 1 d . . . . .
H11 H 0.621409 0.247117 0.578365 0.044 Uiso 1 1 calc R U . . .
C3 C 0.6652(4) 0.3324(6) 0.3672(3) 0.036(2) Uani 1 1 d . . . . .
H3 H 0.703249 0.308037 0.372999 0.043 Uiso 1 1 calc R U . . .
C40 C 0.5446(4) 0.8083(6) 0.4586(3) 0.034(2) Uani 1 1 d . . . . .
C41 C 0.5932(4) 0.8589(6) 0.4541(3) 0.034(2) Uani 1 1 d . . . . .
H41 H 0.615832 0.889483 0.482564 0.041 Uiso 1 1 calc R U . . .
C45 C 0.4165(4) 0.5206(7) 0.2925(3) 0.041(2) Uani 1 1 d . . . . .
H45 H 0.400824 0.507166 0.323484 0.049 Uiso 1 1 calc R U . . .
C28 C 0.5323(4) 0.8440(6) 0.5928(3) 0.039(2) Uani 1 1 d . . . . .
H28 H 0.503646 0.791974 0.589900 0.047 Uiso 1 1 calc R U . . .
C6 C 0.5540(4) 0.4038(6) 0.3492(3) 0.036(2) Uani 1 1 d . . . . .
C2 C 0.6445(4) 0.3821(7) 0.3250(3) 0.039(2) Uani 1 1 d . . . . .
C51 C 0.4952(4) 0.4423(6) 0.3392(3) 0.036(2) Uani 1 1 d . . . . .
H51 H 0.471738 0.433511 0.363523 0.043 Uiso 1 1 calc R U . . .
C42 C 0.4931(4) 0.7202(7) 0.3263(3) 0.039(2) Uani 1 1 d . . . . .
H42 H 0.503748 0.725924 0.294387 0.047 Uiso 1 1 calc R U . . .
C23 C 0.6938(4) 0.4903(6) 0.5797(3) 0.037(2) Uani 1 1 d . . . . .
C7 C 0.5892(4) 0.4178(6) 0.3140(4) 0.040(2) Uani 1 1 d . . . . .
H7 H 0.575475 0.450948 0.283481 0.048 Uiso 1 1 calc R U . . .
C10 C 0.6586(4) 0.1829(6) 0.5236(3) 0.033(2) Uani 1 1 d . . . . .
H10 H 0.698734 0.172613 0.518464 0.039 Uiso 1 1 calc R U . . .
C22 C 0.6649(4) 0.5676(6) 0.5929(3) 0.037(2) Uani 1 1 d . . . . .
H22 H 0.628035 0.559523 0.601130 0.044 Uiso 1 1 calc R U . . .
C13 C 0.6644(4) 0.0776(7) 0.6182(4) 0.046(2) Uani 1 1 d . . . . .
H13A H 0.686751 0.038686 0.645502 0.055 Uiso 1 1 calc R U . . .
H13B H 0.625179 0.085863 0.625039 0.055 Uiso 1 1 calc R U . . .
C15 C 0.6290(4) 0.0883(6) 0.5238(4) 0.043(2) Uani 1 1 d . . . . .
H15A H 0.629115 0.055431 0.491593 0.051 Uiso 1 1 calc R U . . .
H15B H 0.588451 0.097582 0.526871 0.051 Uiso 1 1 calc R U . . .
C37 C 0.5757(4) 0.8185(7) 0.3652(3) 0.040(2) Uani 1 1 d . . . . .
H37 H 0.586557 0.822453 0.333330 0.048 Uiso 1 1 calc R U . . .
C31 C 0.5406(4) 0.9082(7) 0.6980(4) 0.047(3) Uani 1 1 d . . . . .
H31A H 0.529014 0.902907 0.731076 0.056 Uiso 1 1 calc R U . . .
H31B H 0.569631 0.958669 0.700333 0.056 Uiso 1 1 calc R U . . .
C27 C 0.5845(4) 0.8219(6) 0.6342(3) 0.037(2) Uani 1 1 d . . . . .
H27 H 0.613448 0.873202 0.635604 0.045 Uiso 1 1 calc R U . . .
C12 C 0.6936(4) 0.1743(6) 0.6181(3) 0.038(2) Uani 1 1 d . . . . .
H12A H 0.693175 0.206880 0.650334 0.046 Uiso 1 1 calc R U . . .
H12B H 0.734220 0.166006 0.615007 0.046 Uiso 1 1 calc R U . . .
C25 C 0.6585(4) 0.7384(7) 0.6094(3) 0.039(2) Uani 1 1 d . . . . .
H25 H 0.676771 0.797580 0.609791 0.047 Uiso 1 1 calc R U . . .
C38 C 0.5277(4) 0.7676(7) 0.3702(3) 0.041(2) Uani 1 1 d . . . . .
C44 C 0.4171(4) 0.6268(7) 0.2840(3) 0.040(2) Uani 1 1 d . . . . .
H44 H 0.436422 0.640474 0.255099 0.049 Uiso 1 1 calc R U . . .
C32 C 0.5667(4) 0.8151(7) 0.6849(4) 0.044(2) Uani 1 1 d . . . . .
H32A H 0.600782 0.799620 0.711370 0.052 Uiso 1 1 calc R U . . .
H32B H 0.538089 0.764434 0.683823 0.052 Uiso 1 1 calc R U . . .
C36 C 0.6081(4) 0.8639(7) 0.4067(3) 0.041(2) Uani 1 1 d . . . . .
C48 C 0.3207(4) 0.6168(7) 0.2254(3) 0.045(2) Uani 1 1 d . . . . .
H48A H 0.338129 0.629599 0.195746 0.054 Uiso 1 1 calc R U . . .
H48B H 0.280965 0.641940 0.218306 0.054 Uiso 1 1 calc R U . . .
C29 C 0.5047(4) 0.9361(7) 0.6055(3) 0.041(2) Uani 1 1 d . . . . .
H29A H 0.532072 0.988186 0.604964 0.049 Uiso 1 1 calc R U . . .
H29B H 0.469760 0.948851 0.579344 0.049 Uiso 1 1 calc R U . . .
C30 C 0.4883(4) 0.9320(7) 0.6572(4) 0.044(2) Uani 1 1 d . . . . .
H30A H 0.472405 0.993115 0.664805 0.052 Uiso 1 1 calc R U . . .
H30B H 0.458092 0.883992 0.656784 0.052 Uiso 1 1 calc R U . . .
C47 C 0.3190(4) 0.5106(8) 0.2342(4) 0.048(3) Uani 1 1 d . . . . .
H47A H 0.298704 0.497436 0.262078 0.058 Uiso 1 1 calc R U . . .
H47B H 0.297614 0.479655 0.203290 0.058 Uiso 1 1 calc R U . . .
C46 C 0.3791(4) 0.4725(7) 0.2472(4) 0.044(2) Uani 1 1 d . . . . .
H46A H 0.397435 0.479619 0.217577 0.053 Uiso 1 1 calc R U . . .
H46B H 0.377231 0.404870 0.254466 0.053 Uiso 1 1 calc R U . . .
C14 C 0.6604(4) 0.0282(7) 0.5683(3) 0.043(2) Uani 1 1 d . . . . .
H14A H 0.639425 -0.031566 0.568912 0.052 Uiso 1 1 calc R U . . .
H14B H 0.699658 0.013508 0.563215 0.052 Uiso 1 1 calc R U . . .
C49 C 0.3560(4) 0.6658(7) 0.2722(3) 0.047(3) Uani 1 1 d . . . . .
H49A H 0.357303 0.733878 0.265791 0.056 Uiso 1 1 calc R U . . .
H49B H 0.337491 0.656026 0.301464 0.056 Uiso 1 1 calc R U . . .
C54 C 0.7366(8) 0.7156(13) 0.2586(7) 0.081(6) Uiso 0.699(19) 1 d D . P . .
H54A H 0.765726 0.669974 0.275224 0.097 Uiso 0.699(19) 1 calc R U P . .
H54B H 0.712288 0.683570 0.229386 0.097 Uiso 0.699(19) 1 calc R U P . .
C53 C 0.6993(10) 0.7408(17) 0.2950(9) 0.123(9) Uiso 0.699(19) 1 d D . P . .
H53A H 0.669550 0.787106 0.280345 0.148 Uiso 0.699(19) 1 calc R U P . .
H53B H 0.722345 0.765793 0.326929 0.148 Uiso 0.699(19) 1 calc R U P . .
C52 C 0.6729(14) 0.6475(19) 0.3030(12) 0.165(13) Uiso 0.699(19) 1 d D . P . .
H52A H 0.695641 0.597362 0.291905 0.247 Uiso 0.699(19) 1 calc R U P . .
H52B H 0.633331 0.645037 0.283395 0.247 Uiso 0.699(19) 1 calc R U P . .
H52C H 0.672472 0.639434 0.338972 0.247 Uiso 0.699(19) 1 calc R U P . .

loop_
_atom_site_aniso_label
_atom_site_aniso_U_11
_atom_site_aniso_U_22
_atom_site_aniso_U_33
_atom_site_aniso_U_23
_atom_site_aniso_U_13
_atom_site_aniso_U_12
Br18 0.0429(6) 0.0441(6) 0.0734(7) -0.0056(5) 0.0241(5) -0.0050(5)
Br35 0.0591(7) 0.0585(7) 0.0487(6) -0.0015(5) 0.0209(5) -0.0181(6)
Br1 0.0470(6) 0.1058(11) 0.0490(6) 0.0090(6) 0.0198(5) -0.0161(6)
N16 0.033(4) 0.037(5) 0.033(4) 0.001(3) 0.002(3) 0.001(4)
N50 0.034(4) 0.044(5) 0.036(4) 0.001(4) 0.008(3) 0.003(4)
N33 0.036(4) 0.036(4) 0.036(4) 0.003(4) 0.002(3) -0.001(4)
N43 0.048(5) 0.039(5) 0.028(4) -0.006(3) 0.001(3) 0.003(4)
N26 0.045(5) 0.037(5) 0.038(4) -0.004(4) 0.018(4) 0.002(4)
N9 0.030(4) 0.030(4) 0.042(4) -0.001(3) 0.001(3) 0.000(3)
C4 0.029(5) 0.033(5) 0.040(5) 0.002(4) 0.005(4) -0.004(4)
C5 0.030(5) 0.037(5) 0.031(5) 0.003(4) 0.000(4) -0.003(4)
C34 0.022(4) 0.032(5) 0.052(6) 0.005(5) 0.011(4) -0.009(4)
C39 0.028(5) 0.034(5) 0.041(5) 0.000(4) 0.004(4) 0.001(4)
C17 0.032(5) 0.033(5) 0.039(5) 0.004(4) 0.007(4) 0.007(4)
C8 0.017(4) 0.033(5) 0.038(5) 0.002(4) 0.006(4) -0.001(4)
C20 0.049(6) 0.034(5) 0.043(5) -0.001(4) 0.014(5) 0.002(5)
C19 0.038(5) 0.053(7) 0.035(5) -0.014(5) 0.009(4) -0.007(5)
C24 0.036(5) 0.028(5) 0.039(5) -0.004(4) 0.012(4) 0.006(4)
C21 0.044(5) 0.036(6) 0.036(5) 0.006(4) 0.017(4) 0.005(4)
C11 0.032(5) 0.037(5) 0.040(5) 0.000(4) 0.007(4) 0.000(4)
C3 0.030(5) 0.035(5) 0.042(5) 0.006(4) 0.003(4) 0.001(4)
C40 0.037(5) 0.028(5) 0.035(5) 0.005(4) 0.003(4) 0.008(4)
C41 0.036(5) 0.027(5) 0.040(5) -0.008(4) 0.009(4) 0.007(4)
C45 0.041(6) 0.053(6) 0.029(5) 0.002(4) 0.007(4) 0.000(5)
C28 0.040(5) 0.035(5) 0.042(5) -0.005(4) 0.010(4) -0.007(4)
C6 0.029(5) 0.031(5) 0.046(5) 0.005(4) 0.005(4) -0.003(4)
C2 0.035(5) 0.049(6) 0.038(5) 0.006(5) 0.016(4) -0.007(5)
C51 0.035(5) 0.036(5) 0.037(5) 0.005(4) 0.009(4) 0.005(4)
C42 0.042(6) 0.041(6) 0.035(5) 0.002(4) 0.007(4) 0.006(5)
C23 0.046(6) 0.037(6) 0.030(5) 0.000(4) 0.011(4) 0.003(5)
C7 0.037(5) 0.038(6) 0.042(5) 0.007(4) 0.004(4) -0.006(4)
C10 0.024(4) 0.036(5) 0.038(5) 0.010(4) 0.006(4) 0.003(4)
C22 0.037(5) 0.039(5) 0.037(5) 0.005(4) 0.013(4) -0.002(5)
C13 0.051(6) 0.044(6) 0.042(6) 0.006(5) 0.005(5) -0.008(5)
C15 0.039(5) 0.039(6) 0.045(6) 0.008(4) -0.003(4) -0.006(4)
C37 0.047(6) 0.040(6) 0.034(5) 0.004(4) 0.012(4) 0.002(5)
C31 0.052(6) 0.049(6) 0.044(6) -0.008(5) 0.022(5) 0.000(5)
C27 0.052(6) 0.024(5) 0.042(5) 0.000(4) 0.022(5) -0.004(4)
C12 0.041(5) 0.031(5) 0.045(5) -0.002(4) 0.012(4) 0.000(4)
C25 0.050(6) 0.032(5) 0.037(5) 0.005(4) 0.012(5) 0.004(5)
C38 0.047(6) 0.039(6) 0.036(5) -0.004(4) 0.007(4) 0.003(5)
C44 0.049(6) 0.046(6) 0.027(5) 0.002(4) 0.009(4) -0.001(5)
C32 0.052(6) 0.038(6) 0.044(6) 0.003(5) 0.018(5) 0.001(5)
C36 0.045(6) 0.039(5) 0.041(5) 0.005(4) 0.013(5) 0.000(5)
C48 0.042(6) 0.058(7) 0.034(5) 0.003(5) 0.006(4) 0.007(5)
C29 0.043(5) 0.040(6) 0.043(5) -0.001(5) 0.013(4) 0.008(5)
C30 0.033(5) 0.045(6) 0.056(6) -0.007(5) 0.015(5) 0.002(5)
C47 0.048(6) 0.068(8) 0.030(5) -0.007(5) 0.011(4) 0.008(5)
C46 0.038(5) 0.046(6) 0.046(6) -0.008(5) 0.006(4) -0.002(5)
C14 0.048(6) 0.031(5) 0.048(6) 0.004(5) 0.002(5) -0.011(5)
C49 0.055(6) 0.051(6) 0.031(5) -0.002(5) 0.002(5) 0.008(5)

loop_
_atom_type_symbol
_atom_type_description
_atom_type_scat_dispersion_real
_atom_type_scat_dispersion_imag
_atom_type_scat_source
C C 0.0033 0.0016 'International Tables Vol C Tables 4.2.6.8 and 6.1.1.4'
H H 0.0000 0.0000 'International Tables Vol C Tables 4.2.6.8 and 6.1.1.4'
Br Br -0.2901 2.4595 'International Tables Vol C Tables 4.2.6.8 and 6.1.1.4'
N N 0.0061 0.0033 'International Tables Vol C Tables 4.2.6.8 and 6.1.1.4'

loop_
_geom_angle_atom_site_label_1
_geom_angle_atom_site_label_2
_geom_angle_atom_site_label_3
_geom_angle
_geom_angle_site_symmetry_1
_geom_angle_site_symmetry_3
_geom_angle_publ_flag
C17 N16 C11 116.9(7) . . ?
C51 N50 C45 118.0(8) . . ?
C34 N33 C28 115.9(8) . . ?
C42 N43 C44 118.1(8) . . ?
C25 N26 C27 118.0(8) . . ?
C8 N9 C10 116.3(7) . . ?
C5 C4 C8 123.0(8) . . ?
C3 C4 C5 119.4(8) . . ?
C3 C4 C8 117.5(8) . . ?
C4 C5 H5 119.7 . . ?
C4 C5 C6 120.5(8) . . ?
C6 C5 H5 119.7 . . ?
N33 C34 H34 119.6 . . ?
N33 C34 C40 120.9(8) . . ?
C40 C34 H34 119.6 . . ?
C40 C39 H39 119.4 . . ?
C40 C39 C38 121.2(9) . . ?
C38 C39 H39 119.4 . . ?
N16 C17 H17 118.9 . . ?
N16 C17 C23 122.2(8) . . ?
C23 C17 H17 118.9 . . ?
N9 C8 C4 124.0(7) . . ?
N9 C8 H8 118.0 . . ?
C4 C8 H8 118.0 . . ?
C19 C20 H20 120.0 . . ?
C19 C20 C21 120.1(9) . . ?
C21 C20 H20 120.0 . . ?
C20 C19 Br18 119.7(7) . . ?
C20 C19 C24 121.8(9) . . ?
C24 C19 Br18 118.5(7) . . ?
C19 C24 H24 120.7 . . ?
C19 C24 C23 118.7(8) . . ?
C23 C24 H24 120.7 . . ?
C20 C21 C25 119.9(9) . . ?
C22 C21 C20 118.5(8) . . ?
C22 C21 C25 121.6(8) . . ?
N16 C11 H11 109.6 . . ?
N16 C11 C10 108.8(7) . . ?
N16 C11 C12 108.3(7) . . ?
C10 C11 H11 109.6 . . ?
C10 C11 C12 110.9(7) . . ?
C12 C11 H11 109.6 . . ?
C4 C3 H3 120.2 . . ?
C2 C3 C4 119.6(8) . . ?
C2 C3 H3 120.2 . . ?
C39 C40 C34 121.0(8) . . ?
C39 C40 C41 120.3(8) . . ?
C41 C40 C34 118.6(8) . . ?
C40 C41 H41 120.8 . . ?
C40 C41 C36 118.3(8) . . ?
C36 C41 H41 120.8 . . ?
N50 C45 H45 109.4 . . ?
N50 C45 C44 108.4(8) . . ?
N50 C45 C46 109.9(8) . . ?
C44 C45 H45 109.4 . . ?
C46 C45 H45 109.4 . . ?
C46 C45 C44 110.3(8) . . ?
N33 C28 H28 110.0 . . ?
N33 C28 C27 108.4(7) . . ?
N33 C28 C29 109.0(7) . . ?
C27 C28 H28 110.0 . . ?
C27 C28 C29 109.5(7) . . ?
C29 C28 H28 110.0 . . ?
C5 C6 C51 121.0(8) . . ?
C5 C6 C7 119.4(8) . . ?
C7 C6 C51 119.6(8) . . ?
C3 C2 Br1 119.0(7) . . ?
C3 C2 C7 122.9(8) . . ?
C7 C2 Br1 118.0(7) . . ?
N50 C51 C6 121.7(8) . . ?
N50 C51 H51 119.1 . . ?
C6 C51 H51 119.1 . . ?
N43 C42 H42 119.2 . . ?
N43 C42 C38 121.6(9) . . ?
C38 C42 H42 119.2 . . ?
C24 C23 C17 121.6(8) . . ?
C22 C23 C17 118.8(8) . . ?
C22 C23 C24 119.6(9) . . ?
C6 C7 H7 121.0 . . ?
C2 C7 C6 118.1(8) . . ?
C2 C7 H7 121.0 . . ?
N9 C10 C11 110.2(7) . . ?
N9 C10 H10 108.7 . . ?
N9 C10 C15 109.6(7) . . ?
C11 C10 H10 108.7 . . ?
C11 C10 C15 110.9(7) . . ?
C15 C10 H10 108.7 . . ?
C21 C22 C23 121.4(8) . . ?
C21 C22 H22 119.3 . . ?
C23 C22 H22 119.3 . . ?
H13A C13 H13B 108.0 . . ?
C12 C13 H13A 109.3 . . ?
C12 C13 H13B 109.3 . . ?
C14 C13 H13A 109.3 . . ?
C14 C13 H13B 109.3 . . ?
C14 C13 C12 111.5(8) . . ?
C10 C15 H15A 109.6 . . ?
C10 C15 H15B 109.6 . . ?
C10 C15 C14 110.4(7) . . ?
H15A C15 H15B 108.1 . . ?
C14 C15 H15A 109.6 . . ?
C14 C15 H15B 109.6 . . ?
C38 C37 H37 119.9 . . ?
C38 C37 C36 120.2(9) . . ?
C36 C37 H37 119.9 . . ?
H31A C31 H31B 108.2 . . ?
C32 C31 H31A 109.8 . . ?
C32 C31 H31B 109.8 . . ?
C30 C31 H31A 109.8 . . ?
C30 C31 H31B 109.8 . . ?
C30 C31 C32 109.5(8) . . ?
N26 C27 C28 108.8(7) . . ?
N26 C27 H27 109.0 . . ?
N26 C27 C32 110.9(7) . . ?
C28 C27 H27 109.0 . . ?
C32 C27 C28 110.2(8) . . ?
C32 C27 H27 109.0 . . ?
C11 C12 C13 109.9(7) . . ?
C11 C12 H12A 109.7 . . ?
C11 C12 H12B 109.7 . . ?
C13 C12 H12A 109.7 . . ?
C13 C12 H12B 109.7 . . ?
H12A C12 H12B 108.2 . . ?
N26 C25 C21 124.0(9) . . ?
N26 C25 H25 118.0 . . ?
C21 C25 H25 118.0 . . ?
C39 C38 C42 120.8(9) . . ?
C37 C38 C39 118.9(9) . . ?
C37 C38 C42 120.3(9) . . ?
N43 C44 C45 108.9(7) . . ?
N43 C44 H44 109.3 . . ?
N43 C44 C49 109.2(7) . . ?
C45 C44 H44 109.3 . . ?
C49 C44 C45 110.9(8) . . ?
C49 C44 H44 109.3 . . ?
C31 C32 H32A 109.6 . . ?
C31 C32 H32B 109.6 . . ?
C27 C32 C31 110.5(8) . . ?
C27 C32 H32A 109.6 . . ?
C27 C32 H32B 109.6 . . ?
H32A C32 H32B 108.1 . . ?
C41 C36 Br35 118.5(7) . . ?
C37 C36 Br35 120.4(7) . . ?
C37 C36 C41 121.1(9) . . ?
H48A C48 H48B 108.1 . . ?
C47 C48 H48A 109.5 . . ?
C47 C48 H48B 109.5 . . ?
C49 C48 H48A 109.5 . . ?
C49 C48 H48B 109.5 . . ?
C49 C48 C47 110.5(8) . . ?
C28 C29 H29A 109.3 . . ?
C28 C29 H29B 109.3 . . ?
H29A C29 H29B 108.0 . . ?
C30 C29 C28 111.6(8) . . ?
C30 C29 H29A 109.3 . . ?
C30 C29 H29B 109.3 . . ?
C31 C30 C29 110.6(8) . . ?
C31 C30 H30A 109.5 . . ?
C31 C30 H30B 109.5 . . ?
C29 C30 H30A 109.5 . . ?
C29 C30 H30B 109.5 . . ?
H30A C30 H30B 108.1 . . ?
C48 C47 H47A 109.7 . . ?
C48 C47 H47B 109.7 . . ?
H47A C47 H47B 108.2 . . ?
C46 C47 C48 110.0(9) . . ?
C46 C47 H47A 109.7 . . ?
C46 C47 H47B 109.7 . . ?
C45 C46 H46A 108.9 . . ?
C45 C46 H46B 108.9 . . ?
C47 C46 C45 113.3(8) . . ?
C47 C46 H46A 108.9 . . ?
C47 C46 H46B 108.9 . . ?
H46A C46 H46B 107.7 . . ?
C13 C14 C15 111.6(8) . . ?
C13 C14 H14A 109.3 . . ?
C13 C14 H14B 109.3 . . ?
C15 C14 H14A 109.3 . . ?
C15 C14 H14B 109.3 . . ?
H14A C14 H14B 108.0 . . ?
C44 C49 C48 110.0(8) . . ?
C44 C49 H49A 109.7 . . ?
C44 C49 H49B 109.7 . . ?
C48 C49 H49A 109.7 . . ?
C48 C49 H49B 109.7 . . ?
H49A C49 H49B 108.2 . . ?
C54 C54 H54A 108.2 7_665 . ?
C54 C54 H54B 108.2 7_665 . ?
C54 C54 C53 117(2) 7_665 . ?
H54A C54 H54B 107.3 . . ?
C53 C54 H54A 108.2 . . ?
C53 C54 H54B 108.2 . . ?
C54 C53 H53A 111.5 . . ?
C54 C53 H53B 111.5 . . ?
C54 C53 C52 101.4(19) . . ?
H53A C53 H53B 109.3 . . ?
C52 C53 H53A 111.5 . . ?
C52 C53 H53B 111.5 . . ?
C53 C52 H52A 109.5 . . ?
C53 C52 H52B 109.5 . . ?
C53 C52 H52C 109.5 . . ?
H52A C52 H52B 109.5 . . ?
H52A C52 H52C 109.5 . . ?
H52B C52 H52C 109.5 . . ?

loop_
_geom_bond_atom_site_label_1
_geom_bond_atom_site_label_2
_geom_bond_distance
_geom_bond_site_symmetry_2
_geom_bond_publ_flag
Br18 C19 1.903(9) . ?
Br35 C36 1.906(9) . ?
Br1 C2 1.923(8) . ?
N16 C17 1.277(11) . ?
N16 C11 1.467(11) . ?
N50 C45 1.452(11) . ?
N50 C51 1.251(11) . ?
N33 C34 1.252(11) . ?
N33 C28 1.460(11) . ?
N43 C42 1.264(11) . ?
N43 C44 1.471(11) . ?
N26 C27 1.448(11) . ?
N26 C25 1.265(11) . ?
N9 C8 1.280(10) . ?
N9 C10 1.465(11) . ?
C4 C5 1.391(12) . ?
C4 C8 1.477(12) . ?
C4 C3 1.381(12) . ?
C5 H5 0.9500 . ?
C5 C6 1.391(12) . ?
C34 H34 0.9500 . ?
C34 C40 1.510(12) . ?
C39 H39 0.9500 . ?
C39 C40 1.380(12) . ?
C39 C38 1.390(12) . ?
C17 H17 0.9500 . ?
C17 C23 1.486(13) . ?
C8 H8 0.9500 . ?
C20 H20 0.9500 . ?
C20 C19 1.370(13) . ?
C20 C21 1.396(12) . ?
C19 C24 1.380(13) . ?
C24 H24 0.9500 . ?
C24 C23 1.396(12) . ?
C21 C22 1.384(13) . ?
C21 C25 1.471(12) . ?
C11 H11 1.0000 . ?
C11 C10 1.520(12) . ?
C11 C12 1.545(12) . ?
C3 H3 0.9500 . ?
C3 C2 1.350(12) . ?
C40 C41 1.387(12) . ?
C41 H41 0.9500 . ?
C41 C36 1.397(12) . ?
C45 H45 1.0000 . ?
C45 C44 1.537(13) . ?
C45 C46 1.523(12) . ?
C28 H28 1.0000 . ?
C28 C27 1.523(13) . ?
C28 C29 1.540(13) . ?
C6 C51 1.472(12) . ?
C6 C7 1.399(12) . ?
C2 C7 1.382(13) . ?
C51 H51 0.9500 . ?
C42 H42 0.9500 . ?
C42 C38 1.465(13) . ?
C23 C22 1.384(13) . ?
C7 H7 0.9500 . ?
C10 H10 1.0000 . ?
C10 C15 1.525(12) . ?
C22 H22 0.9500 . ?
C13 H13A 0.9900 . ?
C13 H13B 0.9900 . ?
C13 C12 1.546(13) . ?
C13 C14 1.508(13) . ?
C15 H15A 0.9900 . ?
C15 H15B 0.9900 . ?
C15 C14 1.540(13) . ?
C37 H37 0.9500 . ?
C37 C38 1.379(13) . ?
C37 C36 1.386(13) . ?
C31 H31A 0.9900 . ?
C31 H31B 0.9900 . ?
C31 C32 1.540(13) . ?
C31 C30 1.522(14) . ?
C27 H27 1.0000 . ?
C27 C32 1.514(12) . ?
C12 H12A 0.9900 . ?
C12 H12B 0.9900 . ?
C25 H25 0.9500 . ?
C44 H44 1.0000 . ?
C44 C49 1.523(13) . ?
C32 H32A 0.9900 . ?
C32 H32B 0.9900 . ?
C48 H48A 0.9900 . ?
C48 H48B 0.9900 . ?
C48 C47 1.540(14) . ?
C48 C49 1.536(13) . ?
C29 H29A 0.9900 . ?
C29 H29B 0.9900 . ?
C29 C30 1.524(13) . ?
C30 H30A 0.9900 . ?
C30 H30B 0.9900 . ?
C47 H47A 0.9900 . ?
C47 H47B 0.9900 . ?
C47 C46 1.498(13) . ?
C46 H46A 0.9900 . ?
C46 H46B 0.9900 . ?
C14 H14A 0.9900 . ?
C14 H14B 0.9900 . ?
C49 H49A 0.9900 . ?
C49 H49B 0.9900 . ?
C54 C54 1.31(3) 7_665 ?
C54 H54A 0.9900 . ?
C54 H54B 0.9900 . ?
C54 C53 1.492(10) . ?
C53 H53A 0.9900 . ?
C53 H53B 0.9900 . ?
C53 C52 1.509(10) . ?
C52 H52A 0.9800 . ?
C52 H52B 0.9800 . ?
C52 H52C 0.9800 . ?

loop_
_geom_torsion_atom_site_label_1
_geom_torsion_atom_site_label_2
_geom_torsion_atom_site_label_3
_geom_torsion_atom_site_label_4
_geom_torsion
_geom_torsion_site_symmetry_1
_geom_torsion_site_symmetry_2
_geom_torsion_site_symmetry_3
_geom_torsion_site_symmetry_4
_geom_torsion_publ_flag
Br18 C19 C24 C23 177.9(6) . . . . ?
Br1 C2 C7 C6 -176.4(7) . . . . ?
N16 C17 C23 C24 5.8(13) . . . . ?
N16 C17 C23 C22 -173.8(8) . . . . ?
N16 C11 C10 N9 -61.5(9) . . . . ?
N16 C11 C10 C15 176.9(7) . . . . ?
N16 C11 C12 C13 -175.6(7) . . . . ?
N50 C45 C44 N43 -64.3(9) . . . . ?
N50 C45 C44 C49 175.5(7) . . . . ?
N50 C45 C46 C47 -174.4(8) . . . . ?
N33 C34 C40 C39 -170.6(8) . . . . ?
N33 C34 C40 C41 9.3(12) . . . . ?
N33 C28 C27 N26 -61.4(9) . . . . ?
N33 C28 C27 C32 176.8(7) . . . . ?
N33 C28 C29 C30 -174.8(7) . . . . ?
N43 C42 C38 C39 -1.7(14) . . . . ?
N43 C42 C38 C37 178.8(9) . . . . ?
N43 C44 C49 C48 -177.7(8) . . . . ?
N26 C27 C32 C31 179.3(8) . . . . ?
N9 C10 C15 C14 -178.9(8) . . . . ?
C4 C5 C6 C51 179.5(8) . . . . ?
C4 C5 C6 C7 -0.7(13) . . . . ?
C4 C3 C2 Br1 177.1(7) . . . . ?
C4 C3 C2 C7 -1.2(15) . . . . ?
C5 C4 C8 N9 5.0(14) . . . . ?
C5 C4 C3 C2 -0.5(14) . . . . ?
C5 C6 C51 N50 -179.0(9) . . . . ?
C5 C6 C7 C2 -0.9(13) . . . . ?
C34 N33 C28 C27 124.8(8) . . . . ?
C34 N33 C28 C29 -116.1(9) . . . . ?
C34 C40 C41 C36 -178.7(8) . . . . ?
C39 C40 C41 C36 1.2(13) . . . . ?
C17 N16 C11 C10 122.9(8) . . . . ?
C17 N16 C11 C12 -116.5(8) . . . . ?
C17 C23 C22 C21 178.9(8) . . . . ?
C8 N9 C10 C11 120.0(8) . . . . ?
C8 N9 C10 C15 -117.6(8) . . . . ?
C8 C4 C5 C6 -179.8(8) . . . . ?
C8 C4 C3 C2 -179.4(8) . . . . ?
C20 C19 C24 C23 0.9(14) . . . . ?
C20 C21 C22 C23 0.4(13) . . . . ?
C20 C21 C25 N26 -179.2(9) . . . . ?
C19 C20 C21 C22 0.6(13) . . . . ?
C19 C20 C21 C25 179.6(8) . . . . ?
C19 C24 C23 C17 -179.6(8) . . . . ?
C19 C24 C23 C22 0.0(13) . . . . ?
C24 C23 C22 C21 -0.7(13) . . . . ?
C21 C20 C19 Br18 -178.2(7) . . . . ?
C21 C20 C19 C24 -1.2(14) . . . . ?
C11 N16 C17 C23 179.8(8) . . . . ?
C11 C10 C15 C14 -56.9(10) . . . . ?
C3 C4 C5 C6 1.4(13) . . . . ?
C3 C4 C8 N9 -176.2(8) . . . . ?
C3 C2 C7 C6 1.9(14) . . . . ?
C40 C39 C38 C42 -179.2(8) . . . . ?
C40 C39 C38 C37 0.3(14) . . . . ?
C40 C41 C36 Br35 -179.6(6) . . . . ?
C40 C41 C36 C37 -0.8(13) . . . . ?
C45 N50 C51 C6 179.1(8) . . . . ?
C45 C44 C49 C48 -57.6(10) . . . . ?
C28 N33 C34 C40 -179.0(7) . . . . ?
C28 C27 C32 C31 -60.3(10) . . . . ?
C28 C29 C30 C31 56.5(11) . . . . ?
C51 N50 C45 C44 123.7(9) . . . . ?
C51 N50 C45 C46 -115.7(9) . . . . ?
C51 C6 C7 C2 178.9(8) . . . . ?
C42 N43 C44 C45 121.2(9) . . . . ?
C42 N43 C44 C49 -117.5(9) . . . . ?
C7 C6 C51 N50 1.1(14) . . . . ?
C10 N9 C8 C4 177.6(8) . . . . ?
C10 C11 C12 C13 -56.4(10) . . . . ?
C10 C15 C14 C13 56.0(11) . . . . ?
C22 C21 C25 N26 -0.2(14) . . . . ?
C27 N26 C25 C21 -178.0(8) . . . . ?
C27 C28 C29 C30 -56.5(10) . . . . ?
C12 C11 C10 N9 179.5(7) . . . . ?
C12 C11 C10 C15 57.9(9) . . . . ?
C12 C13 C14 C15 -55.6(11) . . . . ?
C25 N26 C27 C28 110.6(9) . . . . ?
C25 N26 C27 C32 -128.1(9) . . . . ?
C25 C21 C22 C23 -178.7(8) . . . . ?
C38 C39 C40 C34 178.9(8) . . . . ?
C38 C39 C40 C41 -0.9(13) . . . . ?
C38 C37 C36 Br35 179.0(7) . . . . ?
C38 C37 C36 C41 0.3(14) . . . . ?
C44 N43 C42 C38 179.8(8) . . . . ?
C44 C45 C46 C47 -54.9(11) . . . . ?
C32 C31 C30 C29 -56.8(11) . . . . ?
C36 C37 C38 C39 0.0(14) . . . . ?
C36 C37 C38 C42 179.5(9) . . . . ?
C48 C47 C46 C45 55.7(11) . . . . ?
C29 C28 C27 N26 179.8(7) . . . . ?
C29 C28 C27 C32 58.0(10) . . . . ?
C30 C31 C32 C27 59.2(11) . . . . ?
C47 C48 C49 C44 58.4(10) . . . . ?
C46 C45 C44 N43 175.4(7) . . . . ?
C46 C45 C44 C49 55.1(10) . . . . ?
C14 C13 C12 C11 55.4(10) . . . . ?
C49 C48 C47 C46 -56.8(10) . . . . ?
C54 C54 C53 C52 176(3) 7_665 . . . ?

loop_
_twin_individual_id
_twin_individual_mass_fraction_refined
_oxdiff_twin_reflns_isolated
_oxdiff_twin_reflns_overlapped
_twin_individual_twin_lattice_type
_twin_individual_twin_matrix_11
_twin_individual_twin_matrix_12
_twin_individual_twin_matrix_13
_twin_individual_twin_matrix_21
_twin_individual_twin_matrix_22
_twin_individual_twin_matrix_23
_twin_individual_twin_matrix_31
_twin_individual_twin_matrix_32
_twin_individual_twin_matrix_33
1 0.7719 28116 17638 ref 1.0000 0.0000 0.0000 0.0000 1.0000 0.0000 0.0000 0.0000 1.0000
2 0.2281 28169 17638 nmt 0.9917 -0.0454 -0.0285 0.0316 0.9915 0.0605 0.0311 -0.2013 0.9983
